data_2021509
loop_
_publ_author_name
'Shah, Syed Raza'
'Shah, Zarbad'
'Ullah, Najeeb'
'Hussain, Javid'
'Al-Harrasi, Rashid'
'Khan, Ajmal'
'Rawson, Jeremy M.'
'Al-Harrasi, Ahmed'
'Anwar, Muhammad U.'

_publ_section_title
;
 Crystal structure, shape analysis and bioactivity of new Li^I^, Na^I^ and
 Mg^II^ complexes with 1,10-phenanthroline and
 2-(3,4-dichlorophenyl)acetic acid
;
_journal_coeditor_code JX3026
_journal_issue 3
_journal_name_full 'Acta Crystallographica Section C'
_journal_page_first
;
;
_journal_paper_doi 10.1107/S2053229619001396
_journal_volume 75
_journal_year 2019
_chemical_formula_iupac '[Li (C8 H5 Cl2 O2) (C12 H8 N2) (H2 O)]'
_chemical_formula_moiety 'C20 H15 Cl2 Li N2 O3'
_chemical_formula_sum 'C20 H15 Cl2 Li N2 O3'
_chemical_formula_weight 409.18
_chemical_name_systematic
Aqua[2-(3,4-dichlorophenyl)acetato-\k<i>O</i>](1,10-phenanthroline-\k^2^<i>N</i>,<i>N</i>')lithium(I)
_space_group_crystal_system triclinic
_space_group_IT_number 2
_space_group_name_Hall '-P 1'
_space_group_name_H-M_alt 'P -1'
_symmetry_space_group_name_Hall '-P 1'
_symmetry_space_group_name_H-M 'P -1'
_atom_sites_solution_hydrogens mixed
_audit_creation_method SHELXL-2016/6
_cell_angle_alpha 87.21(2)
_cell_angle_beta 86.978(13)
_cell_angle_gamma 76.42(2)
_cell_formula_units_Z 2
_cell_length_a 7.056(2)
_cell_length_b 10.226(5)
_cell_length_c 13.451(5)
_cell_measurement_reflns_used 8992
_cell_measurement_temperature 296(2)
_cell_measurement_theta_max 26.41
_cell_measurement_theta_min 2.98
_cell_volume 941.4(6)
_computing_cell_refinement
;
SAINT (Bruker, 2010)
;
_computing_data_collection
;
APEX2 (Bruker, 2010)
;
_computing_data_reduction
;
SAINT (Bruker, 2010)
;
_computing_molecular_graphics
;
SHELXTL (Sheldrick, 2008)
;
_computing_publication_material
;
SHELXTL (Sheldrick, 2008)
;
_computing_structure_refinement
;
SHELXL2014 (Sheldrick, 2015)
;
_computing_structure_solution
;
SHELXS97 (Sheldrick, 2008)
;
_diffrn_ambient_temperature 296(2)
_diffrn_measured_fraction_theta_full 0.995
_diffrn_measured_fraction_theta_max 0.992
_diffrn_measurement_device_type 'Bruker APEXII CCD'
_diffrn_measurement_method '\f and \w scans'
_diffrn_radiation_type MoK\a
_diffrn_radiation_wavelength 0.71073
_diffrn_reflns_av_R_equivalents 0.0334
_diffrn_reflns_av_unetI/netI 0.0182
_diffrn_reflns_limit_h_max 8
_diffrn_reflns_limit_h_min -8
_diffrn_reflns_limit_k_max 12
_diffrn_reflns_limit_k_min -12
_diffrn_reflns_limit_l_max 16
_diffrn_reflns_limit_l_min -16
_diffrn_reflns_number 29466
_diffrn_reflns_theta_full 25.242
_diffrn_reflns_theta_max 26.381
_diffrn_reflns_theta_min 2.973
_exptl_absorpt_coefficient_mu 0.368
_exptl_absorpt_correction_T_max 0.745373
_exptl_absorpt_correction_T_min 0.590733
_exptl_absorpt_correction_type multi-scan
_exptl_absorpt_process_details
;
(SADABS; Bruker, 2010)
;
_exptl_crystal_colour colorless
_exptl_crystal_density_diffrn 1.443
_exptl_crystal_description prism
_exptl_crystal_F_000 420
_exptl_crystal_size_max 0.32
_exptl_crystal_size_mid 0.10
_exptl_crystal_size_min 0.10
_refine_diff_density_max 0.437
_refine_diff_density_min -0.444
_refine_ls_extinction_method none
_refine_ls_goodness_of_fit_ref 1.028
_refine_ls_hydrogen_treatment mixed
_refine_ls_matrix_type full
_refine_ls_number_parameters 259
_refine_ls_number_reflns 3827
_refine_ls_number_restraints 2
_refine_ls_restrained_S_all 1.028
_refine_ls_R_factor_all 0.0546
_refine_ls_R_factor_gt 0.0441
_refine_ls_shift/su_max 0.000
_refine_ls_shift/su_mean 0.000
_refine_ls_structure_factor_coef Fsqd
_refine_ls_weighting_details 'w=1/[\s^2^(Fo^2^)+(0.0637P)^2^+0.5649P] where P=(Fo^2^+2Fc^2^)/3'
_refine_ls_weighting_scheme calc
_refine_ls_wR_factor_gt 0.1180
_refine_ls_wR_factor_ref 0.1284
_reflns_number_gt 3197
_reflns_number_total 3827
_reflns_threshold_expression 'I > 2\s(I)'
_cod_data_source_file jx3026sup1.cif
_cod_data_source_block AN_Li_b_0m_a
_cod_original_cell_volume 941.5(7)
_cod_database_code 2021509
_shelx_space_group_comment
;
The symmetry employed for this shelxl refinement is uniquely defined
by the following loop, which should always be used as a source of
symmetry information in preference to the above space-group names.
They are only intended as comments.
;

loop_
_space_group_symop_operation_xyz
'x, y, z'
'-x, -y, -z'

loop_
_atom_site_type_symbol
_atom_site_label
_atom_site_fract_x
_atom_site_fract_y
_atom_site_fract_z
_atom_site_U_iso_or_equiv
_atom_site_adp_type
_atom_site_calc_flag
_atom_site_occupancy
Cl Cl1 0.42417(11) 0.83941(6) -0.04450(4) 0.0642(2) Uani d 1
Cl Cl2 -0.00534(10) 0.80394(8) 0.00756(5) 0.0734(2) Uani d 1
O O1 0.9135(2) 0.43625(15) 0.31886(11) 0.0480(4) Uani d 1
O O2 0.5988(2) 0.51587(16) 0.35839(10) 0.0492(4) Uani d 1
O O3 1.2490(3) 0.47075(17) 0.45196(12) 0.0525(4) Uani d 1
H H3A 1.277(4) 0.475(3) 0.5101(9) 0.063 Uiso d 1
H H3B 1.336(3) 0.493(3) 0.4178(18) 0.063 Uiso d 1
N N1 1.1877(2) 0.16122(16) 0.34819(12) 0.0385(4) Uani d 1
N N2 1.1291(2) 0.20964(15) 0.54463(12) 0.0341(3) Uani d 1
C C1 1.2085(4) 0.1363(2) 0.25181(16) 0.0513(5) Uani d 1
H H1 1.176828 0.208714 0.206344 0.062 Uiso calc 1
C C2 1.2751(4) 0.0077(3) 0.21479(18) 0.0564(6) Uani d 1
H H2 1.285669 -0.004676 0.146514 0.068 Uiso calc 1
C C3 1.3247(3) -0.0996(2) 0.28053(18) 0.0507(6) Uani d 1
H H3 1.371415 -0.185925 0.257230 0.061 Uiso calc 1
C C4 1.3048(3) -0.07914(19) 0.38359(16) 0.0373(4) Uani d 1
C C5 1.3533(3) -0.18614(19) 0.45715(19) 0.0458(5) Uani d 1
H H5 1.401208 -0.273927 0.437027 0.055 Uiso calc 1
C C6 1.3308(3) -0.1617(2) 0.55499(18) 0.0453(5) Uani d 1
H H6 1.365118 -0.232790 0.601357 0.054 Uiso calc 1
C C7 1.2549(3) -0.02819(19) 0.58897(15) 0.0351(4) Uani d 1
C C8 1.2275(3) 0.0026(2) 0.69018(16) 0.0481(5) Uani d 1
H H8 1.259113 -0.065244 0.739262 0.058 Uiso calc 1
C C9 1.1543(3) 0.1327(3) 0.71580(16) 0.0518(5) Uani d 1
H H9 1.136576 0.154414 0.782526 0.062 Uiso calc 1
C C10 1.1061(3) 0.2335(2) 0.64093(16) 0.0442(5) Uani d 1
H H10 1.055349 0.321598 0.659800 0.053 Uiso calc 1
C C11 1.2042(2) 0.08038(17) 0.51855(13) 0.0285(4) Uani d 1
C C12 1.2321(2) 0.05443(17) 0.41369(14) 0.0300(4) Uani d 1
C C13 0.7370(3) 0.46480(17) 0.29992(13) 0.0340(4) Uani d 1
C C14 0.6895(3) 0.4312(2) 0.19580(15) 0.0472(5) Uani d 1
H H14A 0.802539 0.430821 0.151473 0.057 Uiso calc 1
H H14B 0.668305 0.340659 0.198980 0.057 Uiso calc 1
C C15 0.5147(3) 0.52449(19) 0.15057(13) 0.0360(4) Uani d 1
C C16 0.3249(3) 0.5126(2) 0.17414(15) 0.0442(5) Uani d 1
H H16 0.304035 0.445914 0.220043 0.053 Uiso calc 1
C C17 0.1666(3) 0.5981(2) 0.13063(16) 0.0479(5) Uani d 1
H H17 0.040880 0.588283 0.147095 0.058 Uiso calc 1
C C18 0.1957(3) 0.6986(2) 0.06227(14) 0.0414(5) Uani d 1
C C19 0.3828(3) 0.71335(19) 0.03927(13) 0.0369(4) Uani d 1
C C20 0.5416(3) 0.6266(2) 0.08266(14) 0.0382(4) Uani d 1
H H20 0.667061 0.636774 0.066162 0.046 Uiso calc 1
Li Li1 1.0846(5) 0.3505(3) 0.4211(3) 0.0436(8) Uani d 1

loop_
_atom_site_aniso_label
_atom_site_aniso_U_11
_atom_site_aniso_U_22
_atom_site_aniso_U_33
_atom_site_aniso_U_12
_atom_site_aniso_U_13
_atom_site_aniso_U_23
Cl1 0.0972(5) 0.0556(4) 0.0443(3) -0.0300(3) -0.0044(3) 0.0129(3)
Cl2 0.0581(4) 0.0924(5) 0.0540(4) 0.0152(3) -0.0162(3) 0.0057(3)
O1 0.0454(8) 0.0467(8) 0.0490(9) -0.0027(6) -0.0169(7) 0.0015(7)
O2 0.0505(9) 0.0629(10) 0.0339(7) -0.0104(7) -0.0034(6) -0.0113(7)
O3 0.0636(10) 0.0559(9) 0.0484(9) -0.0328(8) -0.0240(8) 0.0125(7)
N1 0.0474(9) 0.0325(8) 0.0382(9) -0.0138(7) -0.0065(7) 0.0022(6)
N2 0.0355(8) 0.0285(8) 0.0389(8) -0.0086(6) -0.0027(6) -0.0013(6)
C1 0.0676(15) 0.0554(13) 0.0367(11) -0.0260(11) -0.0044(10) 0.0019(9)
C2 0.0663(15) 0.0681(16) 0.0413(12) -0.0280(12) 0.0056(10) -0.0142(11)
C3 0.0467(12) 0.0476(12) 0.0610(14) -0.0155(10) 0.0082(10) -0.0238(11)
C4 0.0298(9) 0.0307(9) 0.0535(12) -0.0102(7) -0.0012(8) -0.0081(8)
C5 0.0384(10) 0.0237(9) 0.0747(15) -0.0046(8) -0.0055(10) -0.0036(9)
C6 0.0416(11) 0.0282(9) 0.0654(14) -0.0075(8) -0.0118(10) 0.0131(9)
C7 0.0286(9) 0.0341(9) 0.0438(10) -0.0106(7) -0.0069(7) 0.0094(8)
C8 0.0490(12) 0.0528(13) 0.0426(11) -0.0143(10) -0.0085(9) 0.0157(9)
C9 0.0559(13) 0.0654(15) 0.0355(11) -0.0173(11) -0.0002(9) -0.0009(10)
C10 0.0454(11) 0.0424(11) 0.0446(11) -0.0095(9) 0.0007(9) -0.0068(9)
C11 0.0235(8) 0.0259(8) 0.0379(9) -0.0094(6) -0.0038(7) 0.0023(7)
C12 0.0261(8) 0.0266(8) 0.0393(9) -0.0097(6) -0.0035(7) -0.0009(7)
C13 0.0451(10) 0.0247(8) 0.0326(9) -0.0077(7) -0.0101(8) 0.0017(7)
C14 0.0562(13) 0.0442(11) 0.0361(10) 0.0024(9) -0.0129(9) -0.0098(9)
C15 0.0448(10) 0.0375(10) 0.0259(8) -0.0075(8) -0.0078(7) -0.0074(7)
C16 0.0550(12) 0.0471(11) 0.0344(10) -0.0203(10) -0.0028(9) 0.0041(8)
C17 0.0419(11) 0.0651(14) 0.0390(11) -0.0174(10) -0.0016(9) 0.0004(10)
C18 0.0421(11) 0.0494(11) 0.0293(9) -0.0020(9) -0.0079(8) -0.0037(8)
C19 0.0512(11) 0.0382(10) 0.0225(8) -0.0120(8) -0.0036(7) -0.0020(7)
C20 0.0420(10) 0.0462(11) 0.0299(9) -0.0156(8) -0.0037(8) -0.0068(8)
Li1 0.053(2) 0.0339(17) 0.0472(19) -0.0144(14) -0.0205(15) 0.0085(14)

loop_
_atom_type_symbol
_atom_type_description
_atom_type_scat_dispersion_real
_atom_type_scat_dispersion_imag
_atom_type_scat_source
C C 0.0033 0.0016 'International Tables Vol C Tables 4.2.6.8 and 6.1.1.4'
H H 0.0000 0.0000 'International Tables Vol C Tables 4.2.6.8 and 6.1.1.4'
Cl Cl 0.1484 0.1585 'International Tables Vol C Tables 4.2.6.8 and 6.1.1.4'
Li Li -0.0003 0.0001 'International Tables Vol C Tables 4.2.6.8 and 6.1.1.4'
N N 0.0061 0.0033 'International Tables Vol C Tables 4.2.6.8 and 6.1.1.4'
O O 0.0106 0.0060 'International Tables Vol C Tables 4.2.6.8 and 6.1.1.4'

loop_
_geom_angle_atom_site_label_1
_geom_angle_atom_site_label_2
_geom_angle_atom_site_label_3
_geom_angle
_geom_angle_publ_flag
C13 O1 Li1 140.53(18) y
C1 N1 Li1 129.77(17) y
C12 N1 Li1 112.75(15) y
C10 N2 Li1 128.55(17) y
C11 N2 Li1 113.78(16) y
C1 N1 C12 117.47(18) y
Li1 O3 H3A 119(2) ?
Li1 O3 H3B 129(2) ?
H3A O3 H3B 106(3) ?
C10 N2 C11 117.48(17) ?
N1 C1 C2 123.8(2) ?
N1 C1 H1 118.1 ?
C2 C1 H1 118.1 ?
C3 C2 C1 118.9(2) ?
C3 C2 H2 120.6 ?
C1 C2 H2 120.6 ?
C2 C3 C4 119.7(2) ?
C2 C3 H3 120.1 ?
C4 C3 H3 120.1 ?
C3 C4 C12 117.09(19) ?
C3 C4 C5 123.16(19) ?
C12 C4 C5 119.75(18) ?
C6 C5 C4 121.04(18) ?
C6 C5 H5 119.5 ?
C4 C5 H5 119.5 ?
C5 C6 C7 121.15(18) ?
C5 C6 H6 119.4 ?
C7 C6 H6 119.4 ?
C8 C7 C11 117.05(18) ?
C8 C7 C6 123.39(18) ?
C11 C7 C6 119.55(18) ?
C9 C8 C7 119.44(19) ?
C9 C8 H8 120.3 ?
C7 C8 H8 120.3 ?
C8 C9 C10 119.6(2) ?
C8 C9 H9 120.2 ?
C10 C9 H9 120.2 ?
N2 C10 C9 123.3(2) ?
N2 C10 H10 118.4 ?
C9 C10 H10 118.4 ?
N2 C11 C7 123.19(17) ?
N2 C11 C12 117.59(15) ?
C7 C11 C12 119.23(16) ?
N1 C12 C4 122.99(18) ?
N1 C12 C11 117.75(16) ?
C4 C12 C11 119.26(16) ?
O1 C13 O2 125.84(18) ?
O1 C13 C14 115.85(18) ?
O2 C13 C14 118.30(18) ?
C15 C14 C13 115.93(16) ?
C15 C14 H14A 108.3 ?
C13 C14 H14A 108.3 ?
C15 C14 H14B 108.3 ?
C13 C14 H14B 108.3 ?
H14A C14 H14B 107.4 ?
C16 C15 C20 118.15(18) ?
C16 C15 C14 122.23(19) ?
C20 C15 C14 119.62(19) ?
C17 C16 C15 121.32(19) ?
C17 C16 H16 119.3 ?
C15 C16 H16 119.3 ?
C16 C17 C18 119.9(2) ?
C16 C17 H17 120.0 ?
C18 C17 H17 120.0 ?
C19 C18 C17 119.57(19) ?
C19 C18 Cl2 121.32(17) ?
C17 C18 Cl2 119.12(17) ?
C18 C19 C20 120.31(18) ?
C18 C19 Cl1 120.77(16) ?
C20 C19 Cl1 118.92(16) ?
C19 C20 C15 120.74(18) ?
C19 C20 H20 119.6 ?
C15 C20 H20 119.6 ?
O1 Li1 O3 108.37(17) ?
O1 Li1 N2 146.7(2) ?
O3 Li1 N2 101.65(16) ?
O1 Li1 N1 95.98(16) ?
O3 Li1 N1 124.7(2) ?
N2 Li1 N1 78.02(13) ?

loop_
_geom_bond_atom_site_label_1
_geom_bond_atom_site_label_2
_geom_bond_distance
_geom_bond_publ_flag
Li1 O1 1.918(4) y
Li1 O3 1.950(4) y
Li1 N1 2.164(4) y
Li1 N2 2.132(4) y
N1 C1 1.327(3) y
N1 C12 1.357(2) y
N2 C10 1.324(3) y
N2 C11 1.359(2) y
Cl1 C19 1.737(2) ?
Cl2 C18 1.741(2) ?
O1 C13 1.248(2) ?
O2 C13 1.250(2) ?
O3 H3A 0.822(10) ?
O3 H3B 0.815(10) ?
C1 C2 1.395(3) ?
C1 H1 0.9300 ?
C2 C3 1.367(4) ?
C2 H2 0.9300 ?
C3 C4 1.407(3) ?
C3 H3 0.9300 ?
C4 C12 1.413(3) ?
C4 C5 1.431(3) ?
C5 C6 1.346(3) ?
C5 H5 0.9300 ?
C6 C7 1.432(3) ?
C6 H6 0.9300 ?
C7 C8 1.405(3) ?
C7 C11 1.416(2) ?
C8 C9 1.364(3) ?
C8 H8 0.9300 ?
C9 C10 1.401(3) ?
C9 H9 0.9300 ?
C10 H10 0.9300 ?
C11 C12 1.443(3) ?
C13 C14 1.531(3) ?
C14 C15 1.507(3) ?
C14 H14A 0.9700 ?
C14 H14B 0.9700 ?
C15 C16 1.392(3) ?
C15 C20 1.394(3) ?
C16 C17 1.384(3) ?
C16 H16 0.9300 ?
C17 C18 1.390(3) ?
C17 H17 0.9300 ?
C18 C19 1.381(3) ?
C19 C20 1.391(3) ?
C20 H20 0.9300 ?

loop_
_geom_hbond_atom_site_label_D
_geom_hbond_atom_site_label_H
_geom_hbond_atom_site_label_A
_geom_hbond_site_symmetry_A
_geom_hbond_distance_DH
_geom_hbond_distance_HA
_geom_hbond_distance_DA
_geom_hbond_angle_DHA
_geom_hbond_publ_flag
O3 H3A O2 2_766 0.822(15) 2.031(18) 2.841(3) 168(3) yes
O3 H3B O2 1_655 0.82(2) 2.04(2) 2.835(3) 165(3) yes
